data_7216904
loop_
_publ_author_name
'Aburel, Pompiliu S.'
'R\/omming, Christian'
'Ma, Kuangbiao'
'Undheim, Kjell'

_publ_section_title
;
 Synthesis of \a-hydroxy and \a-oxospiranes through
 ruthenium(II)-catalyzed ring-closing metathesis
;
_journal_issue 12
_journal_name_full 'Journal of the Chemical Society, Perkin Transactions 1'
_journal_page_first 1458
_journal_paper_doi 10.1039/b101462p
_journal_year 2001
_chemical_formula_sum 'C20 H23 N O6'
_chemical_formula_weight 373.39
_chemical_name_systematic
; 
cis-7,7-ethylenedioxospiro[5,5]undecan-3-en-1-yl p-nitrobenzoate
;
_space_group_IT_number 14
_symmetry_space_group_name_Hall '-P 2yn'
_symmetry_space_group_name_H-M 'P 1 21/n 1'
_atom_sites_solution_hydrogens geom
_atom_sites_solution_primary direct
_atom_sites_solution_secondary difmap
_audit_creation_method SHELXL-97
_cell_angle_alpha 90.00
_cell_angle_beta 96.055(4)
_cell_angle_gamma 90.00
_cell_formula_units_Z 4
_cell_length_a 6.8560(7)
_cell_length_b 12.8358(14)
_cell_length_c 20.535(2)
_cell_measurement_temperature 150(2)
_cell_volume 1797.0(3)
_computing_structure_refinement 'SHELXL-97 (Sheldrick, 1997)'
_computing_structure_solution 'SHELXS-97 (Sheldrick, 1990)'
_diffrn_ambient_temperature 150(2)
_diffrn_measured_fraction_theta_full 0.952
_diffrn_measured_fraction_theta_max 0.952
_diffrn_radiation_monochromator graphite
_diffrn_radiation_source 'fine-focus sealed tube'
_diffrn_radiation_type MoK\a
_diffrn_radiation_wavelength 0.71073
_diffrn_reflns_av_R_equivalents 0.0222
_diffrn_reflns_av_sigmaI/netI 0.0171
_diffrn_reflns_limit_h_max 11
_diffrn_reflns_limit_h_min -11
_diffrn_reflns_limit_k_max 20
_diffrn_reflns_limit_k_min -20
_diffrn_reflns_limit_l_max 33
_diffrn_reflns_limit_l_min -31
_diffrn_reflns_number 38813
_diffrn_reflns_theta_full 35.84
_diffrn_reflns_theta_max 35.84
_diffrn_reflns_theta_min 1.87
_exptl_absorpt_coefficient_mu 0.102
_exptl_crystal_density_diffrn 1.380
_exptl_crystal_density_method 'not measured'
_exptl_crystal_F_000 792
_refine_diff_density_max 0.658
_refine_diff_density_min -0.492
_refine_diff_density_rms 0.049
_refine_ls_extinction_method none
_refine_ls_goodness_of_fit_ref 1.048
_refine_ls_hydrogen_treatment mixed
_refine_ls_matrix_type full
_refine_ls_number_parameters 336
_refine_ls_number_reflns 8006
_refine_ls_number_restraints 0
_refine_ls_restrained_S_all 1.048
_refine_ls_R_factor_all 0.0637
_refine_ls_R_factor_gt 0.0467
_refine_ls_shift/su_max 0.007
_refine_ls_shift/su_mean 0.001
_refine_ls_structure_factor_coef Fsqd
_refine_ls_weighting_details 'calc w=1/[\s^2^(Fo^2^)+(0.0670P)^2^+0.4200P] where P=(Fo^2^+2Fc^2^)/3'
_refine_ls_weighting_scheme calc
_refine_ls_wR_factor_gt 0.1240
_refine_ls_wR_factor_ref 0.1360
_reflns_number_gt 6221
_reflns_number_total 8006
_reflns_threshold_expression >2sigma(I)
_cod_data_source_file b101462p.txt
_cod_data_source_block 44
_cod_original_cell_volume 1797.1(3)
_cod_original_sg_symbol_H-M P2(1)/n
_cod_database_code 7216904

loop_
_symmetry_equiv_pos_as_xyz
'x, y, z'
'-x+1/2, y+1/2, -z+1/2'
'-x, -y, -z'
'x-1/2, -y-1/2, z-1/2'

loop_
_atom_site_label
_atom_site_type_symbol
_atom_site_fract_x
_atom_site_fract_y
_atom_site_fract_z
_atom_site_U_iso_or_equiv
_atom_site_adp_type
_atom_site_occupancy
_atom_site_symmetry_multiplicity
_atom_site_calc_flag
O1 O 1.06314(11) 0.42045(6) 0.41197(3) 0.02761(14) Uani 1 1 d
O2 O 0.98921(11) 0.40375(6) 0.30139(3) 0.02896(14) Uani 1 1 d
O3 O 0.92139(9) 0.58566(5) 0.23481(3) 0.02362(13) Uani 1 1 d
O4 O 0.63263(11) 0.52378(8) 0.18736(4) 0.0405(2) Uani 1 1 d
O5 O 1.42160(13) 0.37469(8) -0.00367(5) 0.0445(2) Uani 1 1 d
O6 O 1.15999(16) 0.29309(8) -0.04395(5) 0.0528(3) Uani 1 1 d
N1 N 1.24707(14) 0.35287(7) -0.00410(4) 0.03221(18) Uani 1 1 d
C1 C 1.12573(18) 0.31865(8) 0.39537(6) 0.0347(2) Uani 1 1 d
H1A H 1.256(2) 0.3074(13) 0.4169(8) 0.042(4) Uiso 1 1 d
H1B H 1.032(3) 0.2659(15) 0.4063(9) 0.056(5) Uiso 1 1 d
C2 C 1.1246(2) 0.32455(12) 0.32170(7) 0.0472(3) Uani 1 1 d
H2B H 1.094(3) 0.2636(16) 0.3006(10) 0.063(5) Uiso 1 1 d
H2A H 1.264(3) 0.3468(17) 0.3063(11) 0.078(6) Uiso 1 1 d
C3 C 0.93053(13) 0.45584(7) 0.35797(4) 0.02202(15) Uani 1 1 d
C4 C 0.71981(14) 0.42408(8) 0.36718(5) 0.02724(17) Uani 1 1 d
H4A H 0.716(2) 0.3482(12) 0.3713(7) 0.034(3) Uiso 1 1 d
H4B H 0.634(2) 0.4433(11) 0.3275(7) 0.028(3) Uiso 1 1 d
C5 C 0.64695(15) 0.47578(8) 0.42744(5) 0.02964(19) Uani 1 1 d
H5A H 0.506(2) 0.4572(13) 0.4295(8) 0.044(4) Uiso 1 1 d
H5B H 0.723(2) 0.4479(12) 0.4665(7) 0.034(4) Uiso 1 1 d
C6 C 0.67344(14) 0.59389(8) 0.42603(5) 0.02698(17) Uani 1 1 d
H6A H 0.587(2) 0.6246(11) 0.3899(7) 0.034(4) Uiso 1 1 d
H6B H 0.635(2) 0.6262(12) 0.4664(8) 0.037(4) Uiso 1 1 d
C7 C 0.88507(13) 0.62234(7) 0.41675(4) 0.02277(15) Uani 1 1 d
H7A H 0.900(2) 0.6988(11) 0.4173(7) 0.031(3) Uiso 1 1 d
H7B H 0.975(2) 0.5947(12) 0.4552(7) 0.038(4) Uiso 1 1 d
C8 C 0.95566(11) 0.57570(7) 0.35343(4) 0.01942(14) Uani 1 1 d
C9 C 1.17158(12) 0.60558(7) 0.34990(4) 0.02334(15) Uani 1 1 d
H9A H 1.233(2) 0.5620(11) 0.3172(7) 0.030(3) Uiso 1 1 d
H9B H 1.248(2) 0.5926(11) 0.3926(7) 0.033(3) Uiso 1 1 d
C10 C 1.19569(14) 0.71847(8) 0.33182(5) 0.02785(17) Uani 1 1 d
H10 H 1.330(2) 0.7468(12) 0.3411(7) 0.037(4) Uiso 1 1 d
C11 C 1.04957(15) 0.77914(8) 0.30644(5) 0.02950(18) Uani 1 1 d
H11 H 1.071(2) 0.8536(13) 0.2958(8) 0.045(4) Uiso 1 1 d
C12 C 0.84314(14) 0.74018(8) 0.29112(5) 0.02716(17) Uani 1 1 d
H12A H 0.753(2) 0.7698(11) 0.3206(7) 0.034(3) Uiso 1 1 d
H12B H 0.786(2) 0.7630(12) 0.2479(8) 0.038(4) Uiso 1 1 d
C13 C 0.83329(12) 0.62194(7) 0.29263(4) 0.02144(14) Uani 1 1 d
H13 H 0.6966(19) 0.5999(10) 0.2879(6) 0.024(3) Uiso 1 1 d
C14 C 0.80870(13) 0.53498(7) 0.18872(4) 0.02398(16) Uani 1 1 d
C15 C 0.92685(13) 0.49105(7) 0.13777(4) 0.02237(15) Uani 1 1 d
C16 C 0.83294(14) 0.42382(7) 0.09100(4) 0.02558(16) Uani 1 1 d
H16 H 0.695(2) 0.4085(11) 0.0918(7) 0.034(4) Uiso 1 1 d
C17 C 0.93732(15) 0.37789(7) 0.04415(5) 0.02651(17) Uani 1 1 d
H17 H 0.874(2) 0.3316(12) 0.0114(7) 0.034(4) Uiso 1 1 d
C18 C 1.13487(14) 0.40200(7) 0.04496(4) 0.02475(16) Uani 1 1 d
C19 C 1.23120(14) 0.47044(8) 0.08973(5) 0.02661(17) Uani 1 1 d
H19 H 1.362(2) 0.4855(12) 0.0878(8) 0.039(4) Uiso 1 1 d
C20 C 1.12570(13) 0.51436(7) 0.13704(4) 0.02558(16) Uani 1 1 d
H20 H 1.193(2) 0.5614(12) 0.1699(7) 0.033(3) Uiso 1 1 d

loop_
_atom_site_aniso_label
_atom_site_aniso_U_11
_atom_site_aniso_U_22
_atom_site_aniso_U_33
_atom_site_aniso_U_23
_atom_site_aniso_U_13
_atom_site_aniso_U_12
O1 0.0312(3) 0.0281(3) 0.0230(3) 0.0026(2) 0.0004(2) 0.0068(3)
O2 0.0385(4) 0.0261(3) 0.0231(3) -0.0037(2) 0.0071(3) 0.0011(3)
O3 0.0214(3) 0.0325(3) 0.0167(2) -0.0022(2) 0.00090(19) -0.0047(2)
O4 0.0225(3) 0.0629(6) 0.0358(4) -0.0180(4) 0.0012(3) -0.0082(3)
O5 0.0342(4) 0.0549(5) 0.0452(5) -0.0148(4) 0.0085(3) 0.0044(4)
O6 0.0511(5) 0.0525(6) 0.0553(6) -0.0322(5) 0.0074(4) -0.0012(4)
N1 0.0362(4) 0.0289(4) 0.0312(4) -0.0051(3) 0.0023(3) 0.0064(3)
C1 0.0373(5) 0.0274(4) 0.0403(5) 0.0044(4) 0.0083(4) 0.0072(4)
C2 0.0478(7) 0.0519(7) 0.0408(6) -0.0126(5) -0.0003(5) 0.0228(6)
C3 0.0236(4) 0.0242(4) 0.0182(3) -0.0002(3) 0.0023(3) 0.0000(3)
C4 0.0266(4) 0.0282(4) 0.0273(4) 0.0018(3) 0.0046(3) -0.0058(3)
C5 0.0257(4) 0.0357(5) 0.0288(4) 0.0044(4) 0.0086(3) -0.0027(3)
C6 0.0230(4) 0.0338(4) 0.0250(4) -0.0001(3) 0.0066(3) 0.0015(3)
C7 0.0219(4) 0.0279(4) 0.0184(3) -0.0020(3) 0.0013(3) 0.0005(3)
C8 0.0168(3) 0.0239(3) 0.0172(3) -0.0003(3) 0.0003(2) -0.0006(3)
C9 0.0171(3) 0.0280(4) 0.0246(4) -0.0006(3) 0.0006(3) -0.0011(3)
C10 0.0242(4) 0.0299(4) 0.0294(4) -0.0021(3) 0.0025(3) -0.0065(3)
C11 0.0326(5) 0.0253(4) 0.0308(4) 0.0009(3) 0.0040(3) -0.0034(3)
C12 0.0277(4) 0.0273(4) 0.0259(4) 0.0036(3) 0.0001(3) 0.0030(3)
C13 0.0189(3) 0.0276(4) 0.0174(3) 0.0005(3) 0.0001(2) -0.0006(3)
C14 0.0235(4) 0.0279(4) 0.0199(3) -0.0007(3) -0.0012(3) -0.0033(3)
C15 0.0234(4) 0.0237(4) 0.0193(3) -0.0004(3) -0.0010(3) -0.0019(3)
C16 0.0259(4) 0.0261(4) 0.0238(4) -0.0009(3) -0.0019(3) -0.0044(3)
C17 0.0312(4) 0.0227(4) 0.0244(4) -0.0024(3) -0.0023(3) -0.0019(3)
C18 0.0293(4) 0.0213(3) 0.0231(4) -0.0004(3) 0.0005(3) 0.0037(3)
C19 0.0239(4) 0.0289(4) 0.0266(4) -0.0028(3) 0.0006(3) 0.0002(3)
C20 0.0241(4) 0.0282(4) 0.0237(4) -0.0039(3) -0.0007(3) -0.0030(3)

loop_
_atom_type_symbol
_atom_type_description
_atom_type_scat_dispersion_real
_atom_type_scat_dispersion_imag
_atom_type_scat_source
C C 0.0033 0.0016 'International Tables Vol C Tables 4.2.6.8 and 6.1.1.4'
H H 0.0000 0.0000 'International Tables Vol C Tables 4.2.6.8 and 6.1.1.4'
N N 0.0061 0.0033 'International Tables Vol C Tables 4.2.6.8 and 6.1.1.4'
O O 0.0106 0.0060 'International Tables Vol C Tables 4.2.6.8 and 6.1.1.4'

loop_
_geom_angle_atom_site_label_1
_geom_angle_atom_site_label_2
_geom_angle_atom_site_label_3
_geom_angle
C1 O1 C3 106.72(8)
C2 O2 C3 109.19(8)
C14 O3 C13 118.38(7)
O5 N1 O6 123.47(10)
O5 N1 C18 118.45(9)
O6 N1 C18 118.07(9)
O1 C1 C2 102.88(9)
O2 C2 C1 105.40(9)
O1 C3 O2 105.67(7)
O1 C3 C4 110.49(7)
O2 C3 C4 108.95(7)
O1 C3 C8 107.19(7)
O2 C3 C8 111.78(7)
C4 C3 C8 112.54(7)
C3 C4 C5 112.10(8)
C6 C5 C4 111.39(8)
C7 C6 C5 110.86(8)
C6 C7 C8 113.32(7)
C9 C8 C13 108.00(7)
C9 C8 C3 111.31(7)
C13 C8 C3 111.99(7)
C9 C8 C7 109.24(7)
C13 C8 C7 109.71(7)
C3 C8 C7 106.57(7)
C10 C9 C8 112.44(7)
C11 C10 C9 124.10(9)
C10 C11 C12 122.73(9)
C11 C12 C13 111.78(8)
O3 C13 C12 106.15(7)
O3 C13 C8 107.31(7)
C12 C13 C8 112.21(7)
O4 C14 O3 125.28(9)
O4 C14 C15 123.29(8)
O3 C14 C15 111.43(7)
C16 C15 C20 120.28(8)
C16 C15 C14 117.94(8)
C20 C15 C14 121.77(8)
C17 C16 C15 120.30(8)
C18 C17 C16 118.07(8)
C19 C18 C17 123.01(9)
C19 C18 N1 118.56(9)
C17 C18 N1 118.43(8)
C18 C19 C20 118.26(9)
C19 C20 C15 120.05(8)

loop_
_geom_bond_atom_site_label_1
_geom_bond_atom_site_label_2
_geom_bond_distance
O1 C1 1.4279(13)
O1 C3 1.4318(11)
O2 C2 1.4097(15)
O2 C3 1.4343(11)
O3 C14 1.3272(10)
O3 C13 1.4637(10)
O4 C14 1.2131(11)
O5 N1 1.2280(13)
O6 N1 1.2294(13)
N1 C18 1.4724(13)
C1 C2 1.5138(18)
C3 C4 1.5320(13)
C3 C8 1.5520(12)
C4 C5 1.5335(14)
C5 C6 1.5275(15)
C6 C7 1.5275(13)
C7 C8 1.5544(12)
C8 C9 1.5383(12)
C8 C13 1.5473(11)
C9 C10 1.5093(14)
C10 C11 1.3310(15)
C11 C12 1.5027(14)
C12 C13 1.5196(13)
C14 C15 1.4992(13)
C15 C16 1.3970(12)
C15 C20 1.3974(13)
C16 C17 1.3893(14)
C17 C18 1.3877(14)
C18 C19 1.3875(13)
C19 C20 1.3904(13)
